data_4315026
loop_
_publ_author_name
'Debasish Saha'
'Shyamal Das'
'Chanchal Bhaumik'
'Supriya Dutta'
'Sujoy Baitalik'

_publ_section_title
;
 Monometallic and Bimetallic Ruthenium(II) Complexes Derived from
 4,5-Bis(benzimidazol-2-yl)imidazole (H3Imbzim) and 2,2'-Bipyridine as
 Colorimetric Sensors for Anions: Synthesis, Characterization, and Binding
 Studies
;
_journal_name_full 'Inorganic Chemistry'
_journal_page_first 2334
_journal_page_last 2348
_journal_paper_doi 10.1021/ic9022272
_journal_volume 49
_journal_year 2010
_chemical_formula_sum 'C59 H47 Cl7 N14 O12 Ru2'
_chemical_formula_weight 1594.40
_chemical_name_systematic
; 
 ? 
;
_space_group_IT_number 11
_symmetry_cell_setting monoclinic
_symmetry_space_group_name_Hall '-P 2yb'
_symmetry_space_group_name_H-M 'P 1 21/m 1'
_atom_sites_solution_hydrogens geom
_atom_sites_solution_primary direct
_atom_sites_solution_secondary difmap
_audit_creation_method SHELXL-97
_cell_angle_alpha 90.00
_cell_angle_beta 92.238(10)
_cell_angle_gamma 90.00
_cell_formula_units_Z 2
_cell_length_a 12.589(4)
_cell_length_b 20.331(6)
_cell_length_c 12.818(4)
_cell_measurement_temperature 100(2)
_cell_volume 3278.2(18)
_computing_cell_refinement 'Bruker SMART'
_computing_data_collection 'Bruker SMART'
_computing_data_reduction 'Bruker SAINT'
_computing_molecular_graphics 'Bruker SHELXTL'
_computing_publication_material 'Bruker SHELXTL'
_computing_structure_refinement 'SHELXL-97 (Sheldrick, 1997)'
_computing_structure_solution 'SHELXS-97 (Sheldrick, 1990)'
_diffrn_ambient_temperature 100(2)
_diffrn_measured_fraction_theta_full 0.992
_diffrn_measured_fraction_theta_max 0.992
_diffrn_measurement_device_type 'CCD area detector'
_diffrn_measurement_method '\p and \w scans'
_diffrn_radiation_monochromator graphite
_diffrn_radiation_source 'fine-focus sealed tube'
_diffrn_radiation_type MoK\a
_diffrn_radiation_wavelength 0.71073
_diffrn_reflns_av_R_equivalents 0.1381
_diffrn_reflns_av_sigmaI/netI 0.0938
_diffrn_reflns_limit_h_max 15
_diffrn_reflns_limit_h_min -15
_diffrn_reflns_limit_k_max 24
_diffrn_reflns_limit_k_min -24
_diffrn_reflns_limit_l_max 15
_diffrn_reflns_limit_l_min -15
_diffrn_reflns_number 39506
_diffrn_reflns_theta_full 25.44
_diffrn_reflns_theta_max 25.44
_diffrn_reflns_theta_min 1.59
_diffrn_standards_decay_% <1
_exptl_absorpt_coefficient_mu 0.817
_exptl_absorpt_correction_T_max 0.8803
_exptl_absorpt_correction_T_min 0.7742
_exptl_absorpt_correction_type multi-scan
_exptl_absorpt_process_details 'SADABS (Sheldrick, 1996)'
_exptl_crystal_colour red
_exptl_crystal_density_diffrn 1.615
_exptl_crystal_density_method 'not measured'
_exptl_crystal_description rectangular
_exptl_crystal_F_000 1604
_exptl_crystal_size_max 0.33
_exptl_crystal_size_mid 0.24
_exptl_crystal_size_min 0.16
_platon_squeeze_details
;
;
_refine_diff_density_max 1.749
_refine_diff_density_min -0.934
_refine_diff_density_rms 0.136
_refine_ls_extinction_method none
_refine_ls_goodness_of_fit_ref 1.016
_refine_ls_hydrogen_treatment constr
_refine_ls_matrix_type full
_refine_ls_number_parameters 439
_refine_ls_number_reflns 6210
_refine_ls_number_restraints 0
_refine_ls_restrained_S_all 1.016
_refine_ls_R_factor_all 0.1074
_refine_ls_R_factor_gt 0.0694
_refine_ls_shift/su_max 0.000
_refine_ls_shift/su_mean 0.000
_refine_ls_structure_factor_coef Fsqd
_refine_ls_weighting_details 'calc w=1/[\s^2^(Fo^2^)+(0.1000P)^2^+0.0000P] where P=(Fo^2^+2Fc^2^)/3'
_refine_ls_weighting_scheme calc
_refine_ls_wR_factor_gt 0.1628
_refine_ls_wR_factor_ref 0.1817
_reflns_number_gt 4192
_reflns_number_total 6210
_reflns_threshold_expression >2sigma(I)
_cod_data_source_file ic9022272_si_004.cif
_cod_data_source_block 2
_cod_depositor_comments
;
The following automatic conversions were performed:

'_symmetry_cell_setting' value 'Monoclinic' changed to 'monoclinic'
according to the built-in table from CIF Core dictionary named
'cif_core.dic' version 2.4.1 from 2010-06-29.

Automatic conversion script
Id: cif_fix_values 1646 2011-03-28 12:23:43Z adriana 
;
_cod_original_cell_volume 3278.1(18)
_cod_database_code 4315026

loop_
_symmetry_equiv_pos_as_xyz
'x, y, z'
'-x, y+1/2, -z'
'-x, -y, -z'
'x, -y-1/2, z'

loop_
_atom_site_label
_atom_site_type_symbol
_atom_site_fract_x
_atom_site_fract_y
_atom_site_fract_z
_atom_site_U_iso_or_equiv
_atom_site_adp_type
_atom_site_occupancy
_atom_site_symmetry_multiplicity
_atom_site_calc_flag
_atom_site_refinement_flags
_atom_site_disorder_assembly
_atom_site_disorder_group
Ru1 Ru 0.21640(4) 0.09939(2) 0.25037(4) 0.02224(18) Uani 1 1 d . . .
C1 C 0.2780(5) 0.1610(3) 0.4504(5) 0.0243(14) Uani 1 1 d . . .
C2 C 0.3236(5) 0.0586(3) 0.4764(5) 0.0227(14) Uani 1 1 d . . .
C3 C 0.3469(5) 0.0933(3) 0.5687(5) 0.0288(15) Uani 1 1 d . . .
C4 C 0.3904(5) 0.0621(3) 0.6574(5) 0.0325(16) Uani 1 1 d . . .
H4 H 0.4055 0.0855 0.7204 0.039 Uiso 1 1 calc R . .
C5 C 0.4103(5) -0.0034(3) 0.6495(6) 0.0349(17) Uani 1 1 d . . .
H5 H 0.4413 -0.0258 0.7082 0.042 Uiso 1 1 calc R . .
C6 C 0.3870(5) -0.0389(3) 0.5582(6) 0.0287(16) Uani 1 1 d . . .
H6 H 0.4014 -0.0848 0.5566 0.034 Uiso 1 1 calc R . .
C7 C 0.3431(5) -0.0086(3) 0.4697(5) 0.0277(15) Uani 1 1 d . . .
H7 H 0.3271 -0.0326 0.4075 0.033 Uiso 1 1 calc R . .
C8 C 0.0602(5) 0.1192(3) 0.0667(6) 0.0329(16) Uani 1 1 d . . .
H8 H 0.0078 0.1041 0.1125 0.039 Uiso 1 1 calc R . .
C9 C 0.0279(6) 0.1405(4) -0.0314(6) 0.0376(18) Uani 1 1 d . . .
H9 H -0.0453 0.1407 -0.0522 0.045 Uiso 1 1 calc R . .
C10 C 0.1031(6) 0.1614(4) -0.0986(6) 0.0410(19) Uani 1 1 d . . .
H10 H 0.0828 0.1760 -0.1669 0.049 Uiso 1 1 calc R . .
C11 C 0.2069(6) 0.1610(4) -0.0659(6) 0.0392(18) Uani 1 1 d . . .
H11 H 0.2596 0.1751 -0.1119 0.047 Uiso 1 1 calc R . .
C12 C 0.2369(5) 0.1402(3) 0.0337(5) 0.0284(15) Uani 1 1 d . . .
C13 C 0.3447(5) 0.1441(3) 0.0798(6) 0.0280(15) Uani 1 1 d . . .
C14 C 0.4338(6) 0.1642(3) 0.0266(6) 0.0353(17) Uani 1 1 d . . .
H14 H 0.4274 0.1734 -0.0460 0.042 Uiso 1 1 calc R . .
C15 C 0.5304(6) 0.1707(3) 0.0784(6) 0.0376(18) Uani 1 1 d . . .
H15 H 0.5916 0.1830 0.0419 0.045 Uiso 1 1 calc R . .
C16 C 0.5374(5) 0.1591(3) 0.1842(6) 0.0342(17) Uani 1 1 d . . .
H16 H 0.6028 0.1653 0.2224 0.041 Uiso 1 1 calc R . .
C17 C 0.4480(5) 0.1383(3) 0.2340(6) 0.0300(16) Uani 1 1 d . . .
H17 H 0.4537 0.1301 0.3070 0.036 Uiso 1 1 calc R . .
C18 C -0.0006(5) 0.1001(4) 0.3448(6) 0.0347(17) Uani 1 1 d . . .
H18 H 0.0068 0.1466 0.3450 0.042 Uiso 1 1 calc R . .
C19 C -0.0904(6) 0.0734(5) 0.3842(7) 0.051(2) Uani 1 1 d . . .
H19 H -0.1436 0.1008 0.4118 0.061 Uiso 1 1 calc R . .
C20 C -0.1024(6) 0.0053(4) 0.3828(7) 0.052(2) Uani 1 1 d . . .
H20 H -0.1650 -0.0146 0.4073 0.062 Uiso 1 1 calc R . .
C21 C -0.0222(6) -0.0325(4) 0.3456(6) 0.0412(19) Uani 1 1 d . . .
H21 H -0.0273 -0.0791 0.3473 0.049 Uiso 1 1 calc R . .
C22 C 0.0665(5) -0.0027(3) 0.3053(5) 0.0283(15) Uani 1 1 d . . .
C23 C 0.1542(5) -0.0386(3) 0.2600(5) 0.0304(16) Uani 1 1 d . . .
C24 C 0.1601(6) -0.1071(3) 0.2532(6) 0.0395(19) Uani 1 1 d . . .
H24 H 0.1045 -0.1337 0.2781 0.047 Uiso 1 1 calc R . .
C25 C 0.2477(7) -0.1356(4) 0.2099(7) 0.049(2) Uani 1 1 d . . .
H25 H 0.2525 -0.1821 0.2046 0.058 Uiso 1 1 calc R . .
C26 C 0.3273(6) -0.0968(4) 0.1748(6) 0.044(2) Uani 1 1 d . . .
H26 H 0.3883 -0.1159 0.1456 0.053 Uiso 1 1 calc R . .
C27 C 0.3176(6) -0.0291(3) 0.1825(5) 0.0332(16) Uani 1 1 d . . .
H27 H 0.3724 -0.0025 0.1561 0.040 Uiso 1 1 calc R . .
C28 C 0.1702(7) 0.2500 0.2382(8) 0.027(2) Uani 1 2 d S . .
H28 H 0.1370 0.2500 0.1704 0.033 Uiso 1 2 calc SR . .
C29 C 0.2388(5) 0.2159(3) 0.3873(5) 0.0233(14) Uani 1 1 d . . .
C30 C 0.7310(6) 0.0433(5) 0.1215(8) 0.061(3) Uani 1 1 d . . .
H30A H 0.7222 0.0905 0.1041 0.073 Uiso 1 1 calc R . .
H30B H 0.7381 0.0394 0.1985 0.073 Uiso 1 1 calc R . .
Cl1 Cl 0.0581(2) 0.2500 0.6168(2) 0.0394(6) Uani 1 2 d S . .
Cl2 Cl 0.4919(2) 0.2500 0.7443(3) 0.0541(8) Uani 1 2 d S . .
Cl3 Cl 0.8264(2) 0.2500 0.1467(4) 0.0703(11) Uani 1 2 d S . .
Cl5 Cl 0.61601(14) -0.00055(9) 0.07575(14) 0.0396(5) Uani 1 1 d . . .
Cl6 Cl 0.84529(16) 0.01437(11) 0.0676(2) 0.0646(7) Uani 1 1 d . . .
N1 N 0.3172(4) 0.1583(3) 0.5481(4) 0.0274(13) Uani 1 1 d . . .
H1 H 0.3233 0.1915 0.5919 0.033 Uiso 1 1 calc R . .
N2 N 0.2793(4) 0.1022(3) 0.4025(4) 0.0238(12) Uani 1 1 d . . .
N3 N 0.1623(4) 0.1188(2) 0.1005(4) 0.0255(12) Uani 1 1 d . . .
N4 N 0.3538(4) 0.1292(2) 0.1838(4) 0.0267(13) Uani 1 1 d . . .
N5 N 0.0780(4) 0.0636(3) 0.3058(4) 0.0305(13) Uani 1 1 d . . .
N6 N 0.2344(4) 0.0007(3) 0.2254(4) 0.0260(12) Uani 1 1 d . . .
N7 N 0.1966(4) 0.1952(3) 0.2923(4) 0.0248(12) Uani 1 1 d . . .
O1 O 0.1674(6) 0.2500 0.6593(6) 0.056(2) Uani 1 2 d S . .
O2 O 0.0424(5) 0.1917(3) 0.5566(5) 0.0666(18) Uani 1 1 d . . .
O3 O -0.0149(6) 0.2500 0.7014(6) 0.050(2) Uani 1 2 d S . .
O5 O 0.3905(8) 0.2500 0.7458(9) 0.159(7) Uani 1 2 d S . .
O6 O 0.5303(7) 0.1975(5) 0.6777(7) 0.136(4) Uani 1 1 d . . .
O7 O 0.5490(6) 0.2500 0.8412(6) 0.053(2) Uani 1 2 d S . .
O9 O 0.9376(6) 0.2500 0.1630(10) 0.092(4) Uani 1 2 d S . .
O10 O 0.7714(15) 0.2500 0.2337(19) 0.35(2) Uani 1 2 d S . .
O12 O 0.7969(7) 0.1972(6) 0.113(2) 0.313(14) Uani 1 1 d . . .

loop_
_atom_site_aniso_label
_atom_site_aniso_U_11
_atom_site_aniso_U_22
_atom_site_aniso_U_33
_atom_site_aniso_U_23
_atom_site_aniso_U_13
_atom_site_aniso_U_12
Ru1 0.0230(3) 0.0154(3) 0.0283(3) -0.0003(2) -0.0005(2) -0.0012(2)
C1 0.026(3) 0.019(3) 0.029(4) 0.000(3) 0.005(3) -0.005(3)
C2 0.021(3) 0.025(4) 0.023(4) 0.006(3) 0.002(3) 0.000(3)
C3 0.031(3) 0.025(4) 0.030(4) 0.004(3) 0.000(3) -0.001(3)
C4 0.043(4) 0.030(4) 0.025(4) 0.002(3) 0.000(3) 0.004(3)
C5 0.040(4) 0.032(4) 0.033(4) 0.015(3) 0.003(3) 0.007(3)
C6 0.023(3) 0.018(3) 0.045(5) 0.006(3) 0.004(3) 0.001(3)
C7 0.031(4) 0.019(3) 0.033(4) 0.000(3) 0.002(3) -0.004(3)
C8 0.029(4) 0.029(4) 0.040(4) -0.003(3) 0.000(3) 0.003(3)
C9 0.034(4) 0.035(4) 0.043(5) -0.002(3) -0.014(3) 0.007(3)
C10 0.056(5) 0.037(5) 0.030(4) -0.001(3) -0.007(4) -0.001(4)
C11 0.057(5) 0.026(4) 0.034(5) -0.004(3) 0.005(4) -0.003(3)
C12 0.038(4) 0.015(3) 0.033(4) 0.003(3) 0.004(3) 0.000(3)
C13 0.034(4) 0.009(3) 0.041(4) 0.000(3) 0.007(3) 0.003(3)
C14 0.040(4) 0.023(4) 0.044(5) -0.001(3) 0.012(3) -0.005(3)
C15 0.042(4) 0.017(4) 0.055(5) 0.000(3) 0.016(4) -0.005(3)
C16 0.026(4) 0.024(4) 0.052(5) -0.002(3) 0.001(3) 0.003(3)
C17 0.029(4) 0.019(3) 0.041(4) 0.007(3) -0.004(3) 0.001(3)
C18 0.028(4) 0.034(4) 0.042(4) -0.010(4) 0.001(3) -0.004(3)
C19 0.038(4) 0.063(6) 0.053(6) -0.007(5) 0.011(4) -0.007(4)
C20 0.038(4) 0.061(6) 0.058(6) -0.008(5) 0.014(4) -0.021(4)
C21 0.043(4) 0.031(4) 0.049(5) 0.001(4) -0.005(4) -0.019(3)
C22 0.028(3) 0.030(4) 0.027(4) 0.003(3) -0.005(3) -0.009(3)
C23 0.037(4) 0.024(4) 0.029(4) 0.004(3) -0.015(3) -0.008(3)
C24 0.043(4) 0.020(4) 0.054(5) 0.001(3) -0.013(4) -0.006(3)
C25 0.062(5) 0.024(4) 0.060(6) -0.005(4) -0.011(4) 0.000(4)
C26 0.052(5) 0.028(4) 0.053(5) -0.009(4) -0.011(4) 0.014(4)
C27 0.041(4) 0.028(4) 0.030(4) -0.002(3) -0.002(3) 0.004(3)
C28 0.021(5) 0.028(5) 0.033(6) 0.000 0.001(4) 0.000
C29 0.023(3) 0.022(3) 0.025(4) 0.002(3) -0.002(3) 0.002(3)
C30 0.047(5) 0.064(6) 0.070(7) -0.022(5) 0.000(5) -0.012(4)
Cl1 0.0625(17) 0.0223(13) 0.0336(15) 0.000 0.0054(12) 0.000
Cl2 0.0547(18) 0.0368(16) 0.069(2) 0.000 -0.0252(16) 0.000
Cl3 0.0232(14) 0.051(2) 0.136(4) 0.000 -0.0008(18) 0.000
Cl5 0.0401(10) 0.0419(11) 0.0364(11) -0.0042(8) -0.0017(8) -0.0056(8)
Cl6 0.0415(11) 0.0495(13) 0.103(2) -0.0284(13) 0.0050(12) -0.0052(10)
N1 0.036(3) 0.018(3) 0.027(3) -0.002(2) -0.008(3) 0.003(2)
N2 0.017(2) 0.022(3) 0.032(3) 0.004(2) -0.001(2) 0.001(2)
N3 0.030(3) 0.014(3) 0.031(3) 0.000(2) -0.009(2) 0.001(2)
N4 0.027(3) 0.012(3) 0.041(4) 0.002(2) 0.000(3) 0.003(2)
N5 0.029(3) 0.027(3) 0.036(4) -0.003(3) -0.001(3) -0.002(2)
N6 0.032(3) 0.020(3) 0.026(3) -0.001(2) -0.006(2) 0.002(2)
N7 0.022(3) 0.021(3) 0.032(3) -0.002(2) 0.001(2) 0.001(2)
O1 0.054(5) 0.057(6) 0.057(6) 0.000 0.001(4) 0.000
O2 0.078(4) 0.049(4) 0.074(5) -0.032(3) 0.016(4) -0.012(3)
O3 0.070(5) 0.042(5) 0.039(5) 0.000 0.015(4) 0.000
O5 0.040(6) 0.37(2) 0.070(8) 0.000 0.012(5) 0.000
O6 0.118(7) 0.184(10) 0.105(7) -0.070(7) -0.007(6) 0.021(6)
O7 0.058(5) 0.057(5) 0.042(5) 0.000 -0.003(4) 0.000
O9 0.031(5) 0.096(8) 0.148(11) 0.000 0.005(6) 0.000
O10 0.086(14) 0.76(8) 0.21(2) 0.000 0.059(15) 0.000
O12 0.060(6) 0.120(9) 0.76(4) -0.182(17) 0.051(13) -0.051(6)

loop_
_atom_type_symbol
_atom_type_description
_atom_type_scat_dispersion_real
_atom_type_scat_dispersion_imag
_atom_type_scat_source
C C 0.0033 0.0016 'International Tables Vol C Tables 4.2.6.8 and 6.1.1.4'
H H 0.0000 0.0000 'International Tables Vol C Tables 4.2.6.8 and 6.1.1.4'
N N 0.0061 0.0033 'International Tables Vol C Tables 4.2.6.8 and 6.1.1.4'
O O 0.0106 0.0060 'International Tables Vol C Tables 4.2.6.8 and 6.1.1.4'
Cl Cl 0.1484 0.1585 'International Tables Vol C Tables 4.2.6.8 and 6.1.1.4'
Ru Ru -1.2594 0.8363 'International Tables Vol C Tables 4.2.6.8 and 6.1.1.4'

loop_
_geom_angle_atom_site_label_1
_geom_angle_atom_site_label_2
_geom_angle_atom_site_label_3
_geom_angle
_geom_angle_site_symmetry_1
_geom_angle_site_symmetry_3
_geom_angle_publ_flag
N7 Ru1 N5 97.7(2) . . ?
N7 Ru1 N6 173.7(2) . . ?
N5 Ru1 N6 78.8(2) . . ?
N7 Ru1 N4 86.6(2) . . ?
N5 Ru1 N4 174.8(2) . . ?
N6 Ru1 N4 97.2(2) . . ?
N7 Ru1 N3 91.3(2) . . ?
N5 Ru1 N3 98.0(2) . . ?
N6 Ru1 N3 94.4(2) . . ?
N4 Ru1 N3 78.9(2) . . ?
N7 Ru1 N2 76.9(2) . . ?
N5 Ru1 N2 89.0(2) . . ?
N6 Ru1 N2 97.7(2) . . ?
N4 Ru1 N2 94.9(2) . . ?
N3 Ru1 N2 167.1(2) . . ?
N1 C1 N2 112.5(6) . . ?
N1 C1 C29 131.4(6) . . ?
N2 C1 C29 116.0(6) . . ?
C7 C2 N2 130.4(6) . . ?
C7 C2 C3 121.0(6) . . ?
N2 C2 C3 108.6(5) . . ?
C4 C3 N1 132.8(6) . . ?
C4 C3 C2 121.5(6) . . ?
N1 C3 C2 105.7(5) . . ?
C5 C4 C3 116.9(7) . . ?
C4 C5 C6 122.4(6) . . ?
C7 C6 C5 121.3(6) . . ?
C6 C7 C2 116.9(6) . . ?
N3 C8 C9 122.8(7) . . ?
C10 C9 C8 119.0(7) . . ?
C11 C10 C9 118.9(7) . . ?
C10 C11 C12 120.8(7) . . ?
N3 C12 C11 120.4(6) . . ?
N3 C12 C13 114.5(6) . . ?
C11 C12 C13 124.9(6) . . ?
N4 C13 C14 120.2(6) . . ?
N4 C13 C12 115.0(6) . . ?
C14 C13 C12 124.7(7) . . ?
C15 C14 C13 120.4(7) . . ?
C14 C15 C16 118.9(7) . . ?
C15 C16 C17 119.1(7) . . ?
N4 C17 C16 122.8(7) . . ?
N5 C18 C19 123.2(7) . . ?
C18 C19 C20 118.7(8) . . ?
C21 C20 C19 118.7(7) . . ?
C20 C21 C22 120.0(7) . . ?
N5 C22 C21 121.3(7) . . ?
N5 C22 C23 114.6(6) . . ?
C21 C22 C23 124.1(6) . . ?
N6 C23 C24 121.2(7) . . ?
N6 C23 C22 114.4(6) . . ?
C24 C23 C22 124.4(7) . . ?
C25 C24 C23 119.2(7) . . ?
C26 C25 C24 119.9(7) . . ?
C25 C26 C27 118.8(7) . . ?
N6 C27 C26 123.3(7) . . ?
N7 C28 N7 111.6(8) 4_565 . ?
N7 C29 C29 107.7(3) . 4_565 ?
N7 C29 C1 111.7(5) . . ?
C29 C29 C1 140.2(4) 4_565 . ?
Cl6 C30 Cl5 112.2(5) . . ?
O2 Cl1 O2 112.7(6) . 4_565 ?
O2 Cl1 O3 109.1(3) . . ?
O2 Cl1 O3 109.1(3) 4_565 . ?
O2 Cl1 O1 108.1(3) . . ?
O2 Cl1 O1 108.1(3) 4_565 . ?
O3 Cl1 O1 109.8(5) . . ?
O5 Cl2 O7 117.5(7) . . ?
O5 Cl2 O6 111.3(5) . 4_565 ?
O7 Cl2 O6 110.2(5) . 4_565 ?
O5 Cl2 O6 111.3(5) . . ?
O7 Cl2 O6 110.2(5) . . ?
O6 Cl2 O6 93.8(10) 4_565 . ?
O12 Cl3 O12 125(2) . 4_565 ?
O12 Cl3 O10 97.9(11) . . ?
O12 Cl3 O10 97.9(11) 4_565 . ?
O12 Cl3 O9 110.1(5) . . ?
O12 Cl3 O9 110.1(5) 4_565 . ?
O10 Cl3 O9 114.9(11) . . ?
C1 N1 C3 107.7(5) . . ?
C1 N2 C2 105.4(5) . . ?
C1 N2 Ru1 116.2(4) . . ?
C2 N2 Ru1 138.3(4) . . ?
C8 N3 C12 118.0(6) . . ?
C8 N3 Ru1 125.6(5) . . ?
C12 N3 Ru1 115.9(4) . . ?
C17 N4 C13 118.4(6) . . ?
C17 N4 Ru1 125.9(5) . . ?
C13 N4 Ru1 115.6(4) . . ?
C18 N5 C22 118.0(6) . . ?
C18 N5 Ru1 125.5(5) . . ?
C22 N5 Ru1 116.5(4) . . ?
C27 N6 C23 117.5(6) . . ?
C27 N6 Ru1 126.8(5) . . ?
C23 N6 Ru1 115.6(4) . . ?
C28 N7 C29 106.4(6) . . ?
C28 N7 Ru1 133.2(5) . . ?
C29 N7 Ru1 118.5(4) . . ?

loop_
_geom_bond_atom_site_label_1
_geom_bond_atom_site_label_2
_geom_bond_distance
_geom_bond_site_symmetry_2
_geom_bond_publ_flag
Ru1 N7 2.039(5) . ?
Ru1 N5 2.041(5) . ?
Ru1 N6 2.045(5) . ?
Ru1 N4 2.050(5) . ?
Ru1 N3 2.051(5) . ?
Ru1 N2 2.077(5) . ?
C1 N1 1.329(8) . ?
C1 N2 1.344(8) . ?
C1 C29 1.453(8) . ?
C2 C7 1.392(9) . ?
C2 N2 1.397(8) . ?
C2 C3 1.399(9) . ?
C3 C4 1.395(9) . ?
C3 N1 1.396(8) . ?
C4 C5 1.359(9) . ?
C5 C6 1.397(10) . ?
C6 C7 1.386(9) . ?
C8 N3 1.341(8) . ?
C8 C9 1.376(10) . ?
C9 C10 1.372(11) . ?
C10 C11 1.356(10) . ?
C11 C12 1.383(10) . ?
C12 N3 1.365(8) . ?
C12 C13 1.462(9) . ?
C13 N4 1.368(8) . ?
C13 C14 1.396(9) . ?
C14 C15 1.369(10) . ?
C15 C16 1.375(10) . ?
C16 C17 1.382(9) . ?
C17 N4 1.340(8) . ?
C18 N5 1.349(8) . ?
C18 C19 1.368(10) . ?
C19 C20 1.393(12) . ?
C20 C21 1.369(11) . ?
C21 C22 1.388(9) . ?
C22 N5 1.354(8) . ?
C22 C23 1.463(10) . ?
C23 N6 1.375(8) . ?
C23 C24 1.396(9) . ?
C24 C25 1.381(11) . ?
C25 C26 1.365(11) . ?
C26 C27 1.385(9) . ?
C27 N6 1.347(8) . ?
C28 N7 1.346(7) 4_565 ?
C28 N7 1.346(7) . ?
C29 N7 1.375(8) . ?
C29 C29 1.388(12) 4_565 ?
C30 Cl6 1.724(9) . ?
C30 Cl5 1.780(8) . ?
Cl1 O2 1.425(6) . ?
Cl1 O2 1.425(6) 4_565 ?
Cl1 O3 1.448(8) . ?
Cl1 O1 1.460(8) . ?
Cl2 O5 1.277(10) . ?
Cl2 O7 1.411(8) . ?
Cl2 O6 1.461(9) 4_565 ?
Cl2 O6 1.461(9) . ?
Cl3 O12 1.209(10) . ?
Cl3 O12 1.209(10) 4_565 ?
Cl3 O10 1.34(2) . ?
Cl3 O9 1.407(8) . ?

loop_
_platon_squeeze_void_nr
_platon_squeeze_void_average_x
_platon_squeeze_void_average_y
_platon_squeeze_void_average_z
_platon_squeeze_void_volume
_platon_squeeze_void_count_electrons
_platon_squeeze_void_content
1 0.131 0.750 0.090 10 0 ' '
2 0.317 0.750 0.512 107 36 ' '
3 0.683 0.250 0.488 107 37 ' '
4 0.869 0.250 0.910 10 0 ' '
